data_7005325
loop_
_publ_author_name
'Adams, Christopher J.'
'Charmant, Jonathan P. H.'
'Connelly, Neil G.'
'Gill, Martin'
'Kantacha, Anob'
'Onganusorn, Sriwipha'
'Orpen, A. Guy'

_publ_section_title
;
 Homobinuclear cyanide-bridged linkage isomers containing the
 redox-active unit [(micro-XY)Ru(CO)2L(o-O2C6Cl4)] (XY=CN or NC).
;
_journal_issue 22
_journal_name_full 'Dalton transactions (Cambridge, England : 2003)'
_journal_page_first 2283
_journal_page_last 2294
_journal_paper_doi 10.1039/b700648a
_journal_year 2007
_chemical_formula_sum 'C55 H34 Cl12 N O11 P2 Ru2'
_chemical_formula_weight 1574.31
_chemical_name_systematic
;
?
;
_space_group_IT_number 2
_symmetry_cell_setting triclinic
_symmetry_space_group_name_Hall '-P 1'
_symmetry_space_group_name_H-M 'P -1'
_atom_sites_solution_hydrogens geom
_atom_sites_solution_primary direct
_atom_sites_solution_secondary difmap
_audit_creation_method SHELXL-97
_cell_angle_alpha 82.55(3)
_cell_angle_beta 72.74(3)
_cell_angle_gamma 77.12(3)
_cell_formula_units_Z 2
_cell_length_a 12.433(12)
_cell_length_b 14.524(12)
_cell_length_c 17.893(16)
_cell_measurement_temperature 100(2)
_cell_volume 3001(5)
_computing_cell_refinement 'Bruker SMART'
_computing_data_collection 'Bruker SMART'
_computing_data_reduction 'Bruker SHELXTL'
_computing_molecular_graphics 'Bruker SHELXTL'
_computing_publication_material 'Bruker SHELXTL'
_computing_structure_refinement 'SHELXL-97 (Sheldrick, 1997)'
_computing_structure_solution 'SHELXS-97 (Sheldrick, 1990)'
_diffrn_ambient_temperature 100(2)
_diffrn_measured_fraction_theta_full 0.932
_diffrn_measured_fraction_theta_max 0.932
_diffrn_measurement_device_type 'CCD area detector'
_diffrn_measurement_method '\w scans'
_diffrn_radiation_monochromator graphite
_diffrn_radiation_source 'fine-focus sealed tube'
_diffrn_radiation_type CuK\a
_diffrn_radiation_wavelength 1.54178
_diffrn_reflns_av_R_equivalents 0.0975
_diffrn_reflns_av_sigmaI/netI 0.1380
_diffrn_reflns_limit_h_max 13
_diffrn_reflns_limit_h_min -14
_diffrn_reflns_limit_k_max 17
_diffrn_reflns_limit_k_min -17
_diffrn_reflns_limit_l_max 20
_diffrn_reflns_limit_l_min -21
_diffrn_reflns_number 22595
_diffrn_reflns_theta_full 65.07
_diffrn_reflns_theta_max 65.07
_diffrn_reflns_theta_min 2.59
_diffrn_standards_decay_% 0
_exptl_absorpt_coefficient_mu 10.005
_exptl_absorpt_correction_T_max 1
_exptl_absorpt_correction_T_min 0.432
_exptl_absorpt_correction_type multi-scan
_exptl_absorpt_process_details SADABS
_exptl_crystal_density_diffrn 1.742
_exptl_crystal_density_method 'not measured'
_exptl_crystal_F_000 1562
_exptl_crystal_size_max 0.06
_exptl_crystal_size_mid 0.01
_exptl_crystal_size_min 0.01
_refine_diff_density_max 1.018
_refine_diff_density_min -1.496
_refine_diff_density_rms 0.155
_refine_ls_extinction_method none
_refine_ls_goodness_of_fit_ref 1.028
_refine_ls_hydrogen_treatment constr
_refine_ls_matrix_type full
_refine_ls_number_parameters 748
_refine_ls_number_reflns 9530
_refine_ls_number_restraints 0
_refine_ls_restrained_S_all 1.028
_refine_ls_R_factor_all 0.1387
_refine_ls_R_factor_gt 0.0687
_refine_ls_shift/su_max 0.005
_refine_ls_shift/su_mean 0.000
_refine_ls_structure_factor_coef Fsqd
_refine_ls_weighting_details 'calc w=1/[\s^2^(Fo^2^)+(0.1094P)^2^+9.9723P] where P=(Fo^2^+2Fc^2^)/3'
_refine_ls_weighting_scheme calc
_refine_ls_wR_factor_gt 0.1800
_refine_ls_wR_factor_ref 0.2220
_reflns_number_gt 5677
_reflns_number_total 9530
_reflns_threshold_expression >2sigma(I)
_cod_data_source_file b700648a.txt
_cod_data_source_block 9A.2CH2Cl2
_cod_depositor_comments
;
The following automatic conversions were performed:
'_symmetry_cell_setting' value 'Triclinic' changed to 'triclinic'
according to '/home/saulius/struct/CIF-dictionaries/cif_core.dic'
dictionary named 'cif_core.dic' version 2.4.1 from 2010-06-29.

Automatic conversion script
Id: cif_fix_enum 1527 2010-12-29 10:47:43Z saulius 
;
_cod_original_sg_symbol_H-M P-1
_cod_database_code 7005325

loop_
_symmetry_equiv_pos_as_xyz
'x, y, z'
'-x, -y, -z'

loop_
_atom_site_label
_atom_site_type_symbol
_atom_site_fract_x
_atom_site_fract_y
_atom_site_fract_z
_atom_site_U_iso_or_equiv
_atom_site_adp_type
_atom_site_occupancy
_atom_site_symmetry_multiplicity
_atom_site_calc_flag
_atom_site_refinement_flags
_atom_site_disorder_assembly
_atom_site_disorder_group
Ru1 Ru 0.15717(7) 0.48698(5) 0.30206(4) 0.0325(2) Uani 1 1 d . . .
Ru2 Ru 0.40509(8) 0.14245(6) 0.25932(4) 0.0385(3) Uani 1 1 d . . .
C25 C 0.2450(10) 0.3498(7) 0.2922(5) 0.037(3) Uani 1 1 d . . .
C27 C 0.0547(10) 0.4465(8) 0.3942(6) 0.042(3) Uani 1 1 d . . .
C26 C 0.0621(10) 0.4669(7) 0.2422(5) 0.039(3) Uani 1 1 d . . .
C53 C 0.5176(11) 0.0350(9) 0.2239(6) 0.049(3) Uani 1 1 d . . .
C52 C 0.3210(10) 0.0700(7) 0.3406(6) 0.039(3) Uani 1 1 d . . .
C13 C -0.0714(9) 0.6761(7) 0.3884(5) 0.036(3) Uani 1 1 d . . .
C18 C -0.1519(10) 0.6172(8) 0.3999(5) 0.042(3) Uani 1 1 d . . .
H18A H -0.1380 0.5686 0.3655 0.050 Uiso 1 1 calc R . .
C17 C -0.2511(10) 0.6305(9) 0.4613(5) 0.047(3) Uani 1 1 d . . .
H17A H -0.3052 0.5908 0.4686 0.056 Uiso 1 1 calc R . .
C16 C -0.2728(11) 0.7010(10) 0.5127(6) 0.056(4) Uani 1 1 d . . .
H16A H -0.3400 0.7083 0.5558 0.067 Uiso 1 1 calc R . .
C15 C -0.1952(12) 0.7603(9) 0.5002(6) 0.057(4) Uani 1 1 d . . .
H15A H -0.2105 0.8097 0.5340 0.069 Uiso 1 1 calc R . .
C14 C -0.0953(11) 0.7482(8) 0.4386(5) 0.046(3) Uani 1 1 d . . .
H14A H -0.0428 0.7895 0.4306 0.055 Uiso 1 1 calc R . .
C7 C 0.1566(10) 0.7237(7) 0.3223(5) 0.038(3) Uani 1 1 d . . .
C12 C 0.1787(10) 0.7158(7) 0.3959(5) 0.039(3) Uani 1 1 d . . .
H12A H 0.1380 0.6792 0.4383 0.046 Uiso 1 1 calc R . .
C11 C 0.2590(11) 0.7608(8) 0.4068(6) 0.045(3) Uani 1 1 d . . .
H11A H 0.2699 0.7575 0.4575 0.055 Uiso 1 1 calc R . .
C10 C 0.3251(12) 0.8116(8) 0.3440(7) 0.052(3) Uani 1 1 d . . .
H10A H 0.3825 0.8405 0.3511 0.063 Uiso 1 1 calc R . .
C9 C 0.3030(11) 0.8180(8) 0.2703(6) 0.048(3) Uani 1 1 d . . .
H9A H 0.3457 0.8523 0.2272 0.057 Uiso 1 1 calc R . .
C8 C 0.2205(11) 0.7752(8) 0.2599(6) 0.045(3) Uani 1 1 d . . .
H8A H 0.2068 0.7808 0.2099 0.054 Uiso 1 1 calc R . .
C1 C 0.0187(10) 0.7047(7) 0.2200(5) 0.038(3) Uani 1 1 d . . .
C6 C -0.0852(11) 0.7695(8) 0.2256(6) 0.050(3) Uani 1 1 d . . .
H6A H -0.1360 0.7851 0.2755 0.060 Uiso 1 1 calc R . .
C5 C -0.1130(11) 0.8106(9) 0.1574(6) 0.056(3) Uani 1 1 d . . .
H5A H -0.1846 0.8525 0.1610 0.067 Uiso 1 1 calc R . .
C4 C -0.0382(11) 0.7913(8) 0.0850(6) 0.052(3) Uani 1 1 d . . .
H4A H -0.0576 0.8213 0.0390 0.062 Uiso 1 1 calc R . .
C3 C 0.0673(11) 0.7271(8) 0.0785(6) 0.049(3) Uani 1 1 d . . .
H3A H 0.1199 0.7141 0.0286 0.059 Uiso 1 1 calc R . .
C2 C 0.0923(10) 0.6833(8) 0.1469(5) 0.043(3) Uani 1 1 d . . .
H2A H 0.1613 0.6379 0.1434 0.051 Uiso 1 1 calc R . .
C19 C 0.3631(9) 0.5419(7) 0.3095(5) 0.034(3) Uani 1 1 d . . .
C20 C 0.4483(9) 0.5699(7) 0.3331(5) 0.034(3) Uani 1 1 d . . .
C21 C 0.5253(10) 0.6167(7) 0.2812(5) 0.041(3) Uani 1 1 d . . .
C22 C 0.5253(10) 0.6355(7) 0.1996(5) 0.040(3) Uani 1 1 d . . .
C23 C 0.4478(9) 0.6037(7) 0.1737(5) 0.033(2) Uani 1 1 d . . .
C24 C 0.3626(10) 0.5583(7) 0.2273(5) 0.033(3) Uani 1 1 d . . .
C33 C 0.5492(10) 0.2399(8) 0.3016(5) 0.040(3) Uani 1 1 d . . .
C32 C 0.6050(9) 0.2811(8) 0.3410(5) 0.038(3) Uani 1 1 d . . .
C31 C 0.6711(11) 0.3480(8) 0.3046(6) 0.042(3) Uani 1 1 d . . .
C30 C 0.6805(10) 0.3785(7) 0.2264(6) 0.042(3) Uani 1 1 d . . .
C29 C 0.6233(10) 0.3390(7) 0.1855(5) 0.038(3) Uani 1 1 d . . .
C28 C 0.5589(10) 0.2707(8) 0.2202(5) 0.039(3) Uani 1 1 d . . .
C46 C 0.2780(10) 0.2717(7) 0.0732(5) 0.040(3) Uani 1 1 d . . .
C51 C 0.3169(10) 0.3498(7) 0.0828(5) 0.038(3) Uani 1 1 d . . .
H51A H 0.3774 0.3428 0.1066 0.045 Uiso 1 1 calc R . .
C50 C 0.2676(11) 0.4374(8) 0.0579(5) 0.044(3) Uani 1 1 d . . .
H50A H 0.2970 0.4909 0.0623 0.053 Uiso 1 1 calc R . .
C49 C 0.1755(11) 0.4502(8) 0.0262(6) 0.050(3) Uani 1 1 d . . .
H49A H 0.1411 0.5118 0.0101 0.060 Uiso 1 1 calc R . .
C48 C 0.1347(11) 0.3717(9) 0.0186(6) 0.054(3) Uani 1 1 d . . .
H48A H 0.0714 0.3801 -0.0027 0.065 Uiso 1 1 calc R . .
C47 C 0.1845(11) 0.2803(9) 0.0414(6) 0.052(3) Uani 1 1 d . . .
H47A H 0.1567 0.2264 0.0359 0.062 Uiso 1 1 calc R . .
C40 C 0.3140(11) -0.0197(8) 0.0891(6) 0.047(3) Uani 1 1 d . . .
C45 C 0.2059(12) 0.0021(9) 0.0769(7) 0.062(4) Uani 1 1 d . . .
H45A H 0.1463 0.0457 0.1083 0.074 Uiso 1 1 calc R . .
C44 C 0.1852(13) -0.0401(9) 0.0189(7) 0.069(4) Uani 1 1 d . . .
H44A H 0.1119 -0.0233 0.0092 0.082 Uiso 1 1 calc R . .
C43 C 0.2698(12) -0.1063(8) -0.0252(6) 0.056(4) Uani 1 1 d . . .
H43A H 0.2543 -0.1370 -0.0635 0.067 Uiso 1 1 calc R . .
C42 C 0.3771(11) -0.1270(8) -0.0128(6) 0.050(3) Uani 1 1 d . . .
H42A H 0.4361 -0.1709 -0.0443 0.060 Uiso 1 1 calc R . .
C41 C 0.4020(10) -0.0854(7) 0.0449(5) 0.040(3) Uani 1 1 d . . .
H41A H 0.4758 -0.1012 0.0536 0.048 Uiso 1 1 calc R . .
C34 C 0.0995(11) 0.1289(8) 0.2757(6) 0.046(3) Uani 1 1 d . . .
C39 C 0.0352(10) 0.2006(8) 0.3217(6) 0.048(3) Uani 1 1 d . . .
H39A H 0.0398 0.2646 0.3046 0.058 Uiso 1 1 calc R . .
C38 C -0.0377(13) 0.1775(9) 0.3947(7) 0.064(4) Uani 1 1 d . . .
H38A H -0.0822 0.2262 0.4282 0.077 Uiso 1 1 calc R . .
C37 C -0.0451(12) 0.0854(10) 0.4179(7) 0.068(4) Uani 1 1 d . . .
H37A H -0.0930 0.0702 0.4683 0.081 Uiso 1 1 calc R . .
C36 C 0.0164(14) 0.0136(10) 0.3691(8) 0.076(4) Uani 1 1 d . . .
H36A H 0.0075 -0.0499 0.3847 0.091 Uiso 1 1 calc R . .
C35 C 0.0923(11) 0.0353(9) 0.2958(8) 0.061(4) Uani 1 1 d . . .
H35A H 0.1367 -0.0129 0.2619 0.074 Uiso 1 1 calc R . .
Cl1 Cl 0.4430(2) 0.54998(19) 0.43126(12) 0.0445(7) Uani 1 1 d . . .
Cl2 Cl 0.6219(3) 0.6603(2) 0.31244(14) 0.0506(8) Uani 1 1 d . . .
Cl3 Cl 0.6203(3) 0.7001(2) 0.13769(14) 0.0501(7) Uani 1 1 d . . .
Cl4 Cl 0.4413(2) 0.6269(2) 0.07814(12) 0.0440(7) Uani 1 1 d . . .
Cl5 Cl 0.5926(3) 0.2438(2) 0.43939(13) 0.0517(8) Uani 1 1 d . . .
Cl6 Cl 0.7431(3) 0.3975(2) 0.35594(14) 0.0509(8) Uani 1 1 d . . .
Cl7 Cl 0.7630(3) 0.4619(2) 0.17750(15) 0.0510(8) Uani 1 1 d . . .
Cl8 Cl 0.6335(3) 0.3730(2) 0.08649(13) 0.0476(7) Uani 1 1 d . . .
Cl9 Cl 0.9269(5) 0.2216(4) 0.1440(2) 0.1182(18) Uani 1 1 d . . .
Cl10 Cl 0.8931(6) 0.0279(4) 0.1776(4) 0.151(3) Uani 1 1 d . . .
N1 N 0.2931(8) 0.2727(6) 0.2866(4) 0.039(2) Uani 1 1 d . . .
O1 O 0.2756(6) 0.5085(4) 0.3569(3) 0.0318(16) Uani 1 1 d . . .
O2 O 0.2826(6) 0.5330(5) 0.2065(3) 0.0343(17) Uani 1 1 d . . .
O6 O 0.4880(7) 0.1744(5) 0.3353(3) 0.0409(19) Uani 1 1 d . . .
O5 O 0.5050(6) 0.2284(5) 0.1826(3) 0.0423(19) Uani 1 1 d . . .
O11 O 0.3353(7) 0.1783(5) 0.0905(3) 0.046(2) Uani 1 1 d . . .
O10 O 0.3389(7) 0.0165(5) 0.1505(4) 0.0425(19) Uani 1 1 d . . .
O9 O 0.1723(7) 0.1541(5) 0.2008(4) 0.0416(18) Uani 1 1 d . . .
O4 O -0.0067(7) 0.4194(5) 0.4502(4) 0.047(2) Uani 1 1 d . . .
O3 O 0.0070(7) 0.4510(6) 0.2059(4) 0.051(2) Uani 1 1 d . . .
O8 O 0.2765(8) 0.0269(6) 0.3953(4) 0.062(3) Uani 1 1 d . . .
O7 O 0.5841(8) -0.0325(6) 0.2000(5) 0.063(2) Uani 1 1 d . . .
P1 P 0.0604(2) 0.65189(18) 0.30901(12) 0.0344(7) Uani 1 1 d . . .
P2 P 0.3095(3) 0.12316(19) 0.17400(14) 0.0392(7) Uani 1 1 d . . .
C54 C 0.8487(17) 0.1395(12) 0.2123(9) 0.103(6) Uani 1 1 d . . .
H54A H 0.8627 0.1377 0.2642 0.124 Uiso 1 1 calc R . .
H54B H 0.7654 0.1610 0.2186 0.124 Uiso 1 1 calc R . .
Cl11 Cl 0.5758(7) 0.8925(5) 0.3915(4) 0.171(3) Uani 1 1 d . . .
Cl12 Cl 0.7473(9) 0.9936(7) 0.3543(12) 0.377(11) Uani 1 1 d . . .
C55 C 0.607(2) 0.9847(16) 0.4236(18) 0.171(13) Uani 1 1 d . . .
H55A H 0.6119 0.9715 0.4783 0.205 Uiso 1 1 calc R . .
H55B H 0.5489 1.0431 0.4203 0.205 Uiso 1 1 calc R . .

loop_
_atom_site_aniso_label
_atom_site_aniso_U_11
_atom_site_aniso_U_22
_atom_site_aniso_U_33
_atom_site_aniso_U_23
_atom_site_aniso_U_13
_atom_site_aniso_U_12
Ru1 0.0348(5) 0.0404(5) 0.0204(3) -0.0044(3) -0.0056(3) -0.0051(4)
Ru2 0.0452(6) 0.0435(5) 0.0249(4) -0.0069(3) -0.0096(3) -0.0024(4)
C25 0.048(7) 0.039(6) 0.020(4) -0.010(4) -0.006(4) -0.005(6)
C27 0.044(7) 0.046(6) 0.033(5) 0.007(5) -0.016(5) -0.006(6)
C26 0.041(7) 0.044(6) 0.031(5) -0.006(4) -0.006(5) -0.014(6)
C53 0.054(8) 0.061(8) 0.028(5) -0.003(5) -0.006(5) -0.006(7)
C52 0.045(7) 0.040(6) 0.034(5) -0.009(5) -0.009(5) -0.012(6)
C13 0.034(7) 0.046(6) 0.020(4) -0.001(4) -0.004(4) 0.001(6)
C18 0.041(7) 0.053(7) 0.029(5) -0.001(4) -0.010(5) -0.004(6)
C17 0.024(6) 0.078(8) 0.033(5) 0.001(5) -0.008(4) -0.002(6)
C16 0.036(8) 0.096(10) 0.027(5) 0.005(6) -0.005(5) -0.005(8)
C15 0.061(10) 0.064(8) 0.035(6) -0.008(5) -0.009(6) 0.011(8)
C14 0.046(8) 0.052(7) 0.036(5) -0.003(5) -0.008(5) -0.009(6)
C7 0.042(7) 0.042(6) 0.031(5) -0.002(4) -0.009(5) -0.010(5)
C12 0.044(7) 0.045(6) 0.028(5) -0.008(4) -0.010(5) -0.008(6)
C11 0.052(8) 0.051(7) 0.034(5) -0.015(5) -0.016(5) 0.003(6)
C10 0.054(9) 0.040(6) 0.068(7) -0.009(6) -0.028(7) -0.001(6)
C9 0.047(8) 0.044(7) 0.055(6) -0.007(5) -0.016(6) -0.010(6)
C8 0.050(8) 0.047(6) 0.031(5) 0.000(5) -0.007(5) -0.003(6)
C1 0.045(7) 0.042(6) 0.030(5) 0.001(4) -0.012(5) -0.016(6)
C6 0.052(8) 0.061(7) 0.035(5) 0.000(5) -0.015(5) -0.008(7)
C5 0.054(9) 0.065(8) 0.047(6) 0.006(5) -0.025(6) -0.003(7)
C4 0.067(9) 0.058(7) 0.035(5) -0.003(5) -0.029(6) 0.000(7)
C3 0.064(9) 0.054(7) 0.029(5) -0.005(5) -0.014(5) -0.013(7)
C2 0.046(8) 0.053(7) 0.028(5) -0.005(4) -0.009(5) -0.007(6)
C19 0.037(7) 0.038(6) 0.021(4) -0.004(4) -0.007(4) 0.001(5)
C20 0.037(7) 0.043(6) 0.024(4) -0.002(4) -0.011(4) -0.010(5)
C21 0.050(8) 0.044(6) 0.028(5) -0.010(4) -0.016(5) 0.002(6)
C22 0.041(7) 0.047(6) 0.023(4) 0.001(4) 0.002(4) -0.010(6)
C23 0.030(6) 0.043(6) 0.025(4) -0.005(4) 0.000(4) -0.011(5)
C24 0.037(7) 0.037(6) 0.024(4) -0.010(4) -0.009(4) -0.002(5)
C33 0.040(7) 0.048(6) 0.029(5) -0.001(4) -0.012(5) 0.000(6)
C32 0.021(6) 0.059(7) 0.032(5) -0.015(5) -0.004(4) -0.002(6)
C31 0.051(8) 0.046(6) 0.037(5) -0.011(5) -0.025(5) -0.004(6)
C30 0.045(8) 0.045(6) 0.037(5) -0.005(4) -0.010(5) -0.008(6)
C29 0.038(7) 0.044(6) 0.027(5) -0.002(4) -0.009(4) 0.001(6)
C28 0.034(7) 0.055(7) 0.026(4) -0.009(5) -0.008(4) 0.000(6)
C46 0.052(8) 0.044(6) 0.028(5) -0.001(4) -0.014(5) -0.011(6)
C51 0.041(7) 0.053(7) 0.015(4) 0.000(4) -0.001(4) -0.009(6)
C50 0.061(9) 0.050(7) 0.024(4) -0.007(4) -0.011(5) -0.012(6)
C49 0.057(9) 0.051(7) 0.037(5) -0.005(5) -0.013(5) 0.002(7)
C48 0.052(9) 0.065(8) 0.048(6) -0.003(6) -0.021(6) -0.009(7)
C47 0.060(9) 0.056(7) 0.049(6) 0.000(5) -0.028(6) -0.015(7)
C40 0.045(8) 0.060(7) 0.033(5) -0.005(5) -0.012(5) -0.006(6)
C45 0.068(10) 0.064(8) 0.049(6) -0.022(6) -0.015(6) 0.003(8)
C44 0.064(10) 0.075(9) 0.075(8) -0.029(7) -0.036(8) 0.005(8)
C43 0.070(10) 0.057(8) 0.046(6) -0.013(6) -0.022(6) -0.011(7)
C42 0.050(9) 0.057(7) 0.037(5) -0.013(5) -0.001(5) -0.007(7)
C41 0.046(7) 0.042(6) 0.029(5) -0.007(4) -0.007(5) -0.005(6)
C34 0.049(8) 0.049(7) 0.037(5) -0.004(5) -0.011(5) -0.002(6)
C39 0.049(8) 0.055(7) 0.037(5) -0.009(5) -0.004(5) -0.011(6)
C38 0.076(11) 0.065(9) 0.042(6) -0.007(6) -0.008(6) -0.003(8)
C37 0.065(10) 0.074(10) 0.048(7) 0.011(7) 0.002(6) -0.013(8)
C36 0.073(11) 0.052(8) 0.086(10) 0.014(7) -0.006(8) -0.011(8)
C35 0.043(9) 0.050(8) 0.076(8) -0.004(6) 0.004(6) -0.005(7)
Cl1 0.0481(18) 0.0644(17) 0.0237(10) -0.0015(10) -0.0154(10) -0.0098(14)
Cl2 0.0505(19) 0.0687(19) 0.0396(12) -0.0037(12) -0.0196(12) -0.0165(16)
Cl3 0.0465(19) 0.0689(19) 0.0364(12) 0.0049(12) -0.0107(12) -0.0204(16)
Cl4 0.0436(17) 0.0685(18) 0.0216(10) 0.0020(10) -0.0101(10) -0.0159(14)
Cl5 0.058(2) 0.0744(19) 0.0274(11) -0.0038(11) -0.0189(12) -0.0121(16)
Cl6 0.0504(19) 0.0687(19) 0.0420(13) -0.0112(12) -0.0228(13) -0.0107(16)
Cl7 0.0485(19) 0.0647(18) 0.0445(13) 0.0012(12) -0.0180(13) -0.0169(16)
Cl8 0.0532(19) 0.0653(17) 0.0278(11) 0.0030(11) -0.0146(11) -0.0177(15)
Cl9 0.101(4) 0.151(4) 0.079(3) -0.005(3) -0.019(3) 0.011(3)
Cl10 0.150(6) 0.130(4) 0.199(6) -0.065(4) -0.100(5) 0.020(4)
N1 0.043(6) 0.051(6) 0.024(4) -0.012(4) -0.008(4) -0.011(5)
O1 0.032(4) 0.042(4) 0.022(3) -0.006(3) -0.006(3) -0.007(3)
O2 0.037(5) 0.046(4) 0.020(3) -0.004(3) -0.008(3) -0.008(4)
O6 0.045(5) 0.052(4) 0.027(3) -0.003(3) -0.012(3) -0.009(4)
O5 0.041(5) 0.060(5) 0.025(3) -0.010(3) -0.010(3) -0.004(4)
O11 0.055(5) 0.053(5) 0.028(3) -0.004(3) -0.013(3) -0.004(4)
O10 0.048(5) 0.047(4) 0.037(3) -0.015(3) -0.018(3) -0.004(4)
O9 0.042(5) 0.047(4) 0.035(3) -0.006(3) -0.009(3) -0.009(4)
O4 0.045(5) 0.051(5) 0.036(4) 0.001(3) -0.002(3) -0.006(4)
O3 0.034(5) 0.085(6) 0.040(4) -0.011(4) -0.010(4) -0.018(4)
O8 0.088(7) 0.055(5) 0.041(4) -0.006(4) -0.009(4) -0.017(5)
O7 0.066(7) 0.065(6) 0.053(5) -0.015(4) -0.014(4) 0.000(5)
P1 0.0362(17) 0.0421(15) 0.0214(10) -0.0034(10) -0.0051(10) -0.0039(13)
P2 0.0426(19) 0.0437(15) 0.0302(12) -0.0077(11) -0.0105(11) -0.0025(14)
C54 0.106(16) 0.108(14) 0.080(10) -0.012(10) -0.019(10) 0.004(12)
Cl11 0.232(9) 0.145(5) 0.160(5) 0.034(4) -0.118(6) -0.025(5)
Cl12 0.134(8) 0.152(8) 0.83(3) -0.045(13) -0.128(14) -0.003(7)
C55 0.16(3) 0.118(17) 0.30(3) -0.06(2) -0.17(3) 0.000(17)

loop_
_atom_type_symbol
_atom_type_description
_atom_type_scat_dispersion_real
_atom_type_scat_dispersion_imag
_atom_type_scat_source
C C 0.0181 0.0091 'International Tables Vol C Tables 4.2.6.8 and 6.1.1.4'
H H 0.0000 0.0000 'International Tables Vol C Tables 4.2.6.8 and 6.1.1.4'
N N 0.0311 0.0180 'International Tables Vol C Tables 4.2.6.8 and 6.1.1.4'
O O 0.0492 0.0322 'International Tables Vol C Tables 4.2.6.8 and 6.1.1.4'
P P 0.2955 0.4335 'International Tables Vol C Tables 4.2.6.8 and 6.1.1.4'
Cl Cl 0.3639 0.7018 'International Tables Vol C Tables 4.2.6.8 and 6.1.1.4'
Ru Ru 0.0552 3.2960 'International Tables Vol C Tables 4.2.6.8 and 6.1.1.4'

loop_
_geom_angle_atom_site_label_1
_geom_angle_atom_site_label_2
_geom_angle_atom_site_label_3
_geom_angle
_geom_angle_site_symmetry_1
_geom_angle_site_symmetry_3
_geom_angle_publ_flag
C27 Ru1 C26 90.1(5) . . ?
C27 Ru1 C25 88.5(4) . . ?
C26 Ru1 C25 91.0(4) . . ?
C27 Ru1 O1 95.6(4) . . ?
C26 Ru1 O1 174.0(4) . . ?
C25 Ru1 O1 87.2(3) . . ?
C27 Ru1 O2 174.0(4) . . ?
C26 Ru1 O2 95.9(4) . . ?
C25 Ru1 O2 90.9(3) . . ?
O1 Ru1 O2 78.4(3) . . ?
C27 Ru1 P1 94.1(3) . . ?
C26 Ru1 P1 89.5(3) . . ?
C25 Ru1 P1 177.4(3) . . ?
O1 Ru1 P1 92.09(19) . . ?
O2 Ru1 P1 86.49(19) . . ?
C52 Ru2 C53 91.9(5) . . ?
C52 Ru2 O5 171.7(3) . . ?
C53 Ru2 O5 90.1(4) . . ?
C52 Ru2 O6 90.2(4) . . ?
C53 Ru2 O6 94.4(4) . . ?
O5 Ru2 O6 81.6(3) . . ?
C52 Ru2 N1 95.8(4) . . ?
C53 Ru2 N1 172.3(4) . . ?
O5 Ru2 N1 82.2(3) . . ?
O6 Ru2 N1 85.4(3) . . ?
C52 Ru2 P2 93.0(3) . . ?
C53 Ru2 P2 90.1(4) . . ?
O5 Ru2 P2 95.1(2) . . ?
O6 Ru2 P2 174.4(2) . . ?
N1 Ru2 P2 89.6(2) . . ?
N1 C25 Ru1 179.3(10) . . ?
O4 C27 Ru1 178.3(10) . . ?
O3 C26 Ru1 177.2(9) . . ?
O7 C53 Ru2 176.9(11) . . ?
O8 C52 Ru2 172.7(10) . . ?
C14 C13 C18 118.9(10) . . ?
C14 C13 P1 123.4(10) . . ?
C18 C13 P1 117.7(7) . . ?
C17 C18 C13 119.8(10) . . ?
C18 C17 C16 121.0(13) . . ?
C15 C16 C17 119.1(11) . . ?
C16 C15 C14 120.7(11) . . ?
C15 C14 C13 120.5(12) . . ?
C8 C7 C12 118.7(11) . . ?
C8 C7 P1 122.6(8) . . ?
C12 C7 P1 118.1(8) . . ?
C11 C12 C7 120.5(10) . . ?
C12 C11 C10 121.2(9) . . ?
C11 C10 C9 117.7(12) . . ?
C8 C9 C10 121.1(12) . . ?
C9 C8 C7 120.7(10) . . ?
C2 C1 C6 119.6(9) . . ?
C2 C1 P1 119.8(8) . . ?
C6 C1 P1 120.5(7) . . ?
C5 C6 C1 119.4(10) . . ?
C4 C5 C6 120.8(11) . . ?
C5 C4 C3 120.3(9) . . ?
C2 C3 C4 118.4(10) . . ?
C1 C2 C3 121.3(10) . . ?
O1 C19 C20 125.0(8) . . ?
O1 C19 C24 115.4(9) . . ?
C20 C19 C24 119.3(10) . . ?
C21 C20 C19 120.4(8) . . ?
C21 C20 Cl1 122.4(8) . . ?
C19 C20 Cl1 117.0(8) . . ?
C20 C21 C22 121.3(11) . . ?
C20 C21 Cl2 120.2(7) . . ?
C22 C21 Cl2 118.3(9) . . ?
C23 C22 C21 119.6(10) . . ?
C23 C22 Cl3 121.1(7) . . ?
C21 C22 Cl3 119.3(9) . . ?
C22 C23 C24 120.4(8) . . ?
C22 C23 Cl4 121.5(8) . . ?
C24 C23 Cl4 117.8(8) . . ?
O2 C24 C23 122.6(8) . . ?
O2 C24 C19 118.6(10) . . ?
C23 C24 C19 118.8(10) . . ?
O6 C33 C32 122.9(8) . . ?
O6 C33 C28 119.2(10) . . ?
C32 C33 C28 117.9(11) . . ?
C31 C32 C33 122.3(9) . . ?
C31 C32 Cl5 120.0(8) . . ?
C33 C32 Cl5 117.7(9) . . ?
C32 C31 C30 120.3(10) . . ?
C32 C31 Cl6 121.2(7) . . ?
C30 C31 Cl6 118.5(10) . . ?
C31 C30 C29 118.5(11) . . ?
C31 C30 Cl7 122.2(9) . . ?
C29 C30 Cl7 119.3(7) . . ?
C28 C29 C30 122.3(8) . . ?
C28 C29 Cl8 116.9(8) . . ?
C30 C29 Cl8 120.8(9) . . ?
O5 C28 C29 124.4(8) . . ?
O5 C28 C33 116.9(11) . . ?
C29 C28 C33 118.7(10) . . ?
C51 C46 C47 121.6(10) . . ?
C51 C46 O11 120.9(10) . . ?
C47 C46 O11 117.3(10) . . ?
C50 C51 C46 119.3(10) . . ?
C51 C50 C49 121.5(11) . . ?
C48 C49 C50 118.9(11) . . ?
C49 C48 C47 121.6(11) . . ?
C48 C47 C46 117.0(11) . . ?
C45 C40 C41 121.0(10) . . ?
C45 C40 O10 122.4(10) . . ?
C41 C40 O10 116.3(10) . . ?
C44 C45 C40 119.7(12) . . ?
C43 C44 C45 120.8(13) . . ?
C42 C43 C44 118.9(11) . . ?
C43 C42 C41 122.1(10) . . ?
C40 C41 C42 117.5(11) . . ?
C39 C34 C35 123.2(11) . . ?
C39 C34 O9 117.5(10) . . ?
C35 C34 O9 119.1(10) . . ?
C34 C39 C38 118.5(11) . . ?
C37 C38 C39 120.2(12) . . ?
C38 C37 C36 120.8(12) . . ?
C37 C36 C35 119.8(13) . . ?
C34 C35 C36 117.4(12) . . ?
C25 N1 Ru2 169.1(9) . . ?
C19 O1 Ru1 114.3(5) . . ?
C24 O2 Ru1 112.8(5) . . ?
C33 O6 Ru2 110.3(5) . . ?
C28 O5 Ru2 111.2(6) . . ?
C46 O11 P2 124.7(6) . . ?
C40 O10 P2 128.2(6) . . ?
C34 O9 P2 125.1(6) . . ?
C13 P1 C7 106.5(5) . . ?
C13 P1 C1 104.5(5) . . ?
C7 P1 C1 105.6(5) . . ?
C13 P1 Ru1 115.4(3) . . ?
C7 P1 Ru1 109.6(3) . . ?
C1 P1 Ru1 114.4(3) . . ?
O11 P2 O10 101.2(4) . . ?
O11 P2 O9 99.4(4) . . ?
O10 P2 O9 107.2(4) . . ?
O11 P2 Ru2 118.6(3) . . ?
O10 P2 Ru2 111.6(3) . . ?
O9 P2 Ru2 117.0(3) . . ?
Cl10 C54 Cl9 109.8(10) . . ?
Cl11 C55 Cl12 101.5(15) . . ?

loop_
_geom_bond_atom_site_label_1
_geom_bond_atom_site_label_2
_geom_bond_distance
_geom_bond_site_symmetry_2
_geom_bond_publ_flag
Ru1 C27 1.878(11) . ?
Ru1 C26 1.901(11) . ?
Ru1 C25 2.050(11) . ?
Ru1 O1 2.091(7) . ?
Ru1 O2 2.096(7) . ?
Ru1 P1 2.430(3) . ?
Ru2 C52 1.872(12) . ?
Ru2 C53 1.885(13) . ?
Ru2 O5 2.055(8) . ?
Ru2 O6 2.082(7) . ?
Ru2 N1 2.102(9) . ?
Ru2 P2 2.271(3) . ?
C25 N1 1.147(12) . ?
C27 O4 1.148(12) . ?
C26 O3 1.149(12) . ?
C53 O7 1.168(13) . ?
C52 O8 1.154(13) . ?
C13 C14 1.391(14) . ?
C13 C18 1.410(16) . ?
C13 P1 1.822(10) . ?
C18 C17 1.383(15) . ?
C17 C16 1.394(17) . ?
C16 C15 1.383(18) . ?
C15 C14 1.389(16) . ?
C7 C8 1.400(15) . ?
C7 C12 1.409(12) . ?
C7 P1 1.834(12) . ?
C12 C11 1.378(16) . ?
C11 C10 1.410(17) . ?
C10 C9 1.412(15) . ?
C9 C8 1.379(17) . ?
C1 C2 1.383(14) . ?
C1 C6 1.403(15) . ?
C1 P1 1.841(9) . ?
C6 C5 1.391(13) . ?
C5 C4 1.374(16) . ?
C4 C3 1.413(16) . ?
C3 C2 1.391(13) . ?
C19 O1 1.312(12) . ?
C19 C20 1.403(15) . ?
C19 C24 1.461(11) . ?
C20 C21 1.356(15) . ?
C20 Cl1 1.726(8) . ?
C21 C22 1.451(12) . ?
C21 Cl2 1.728(12) . ?
C22 C23 1.370(15) . ?
C22 Cl3 1.717(11) . ?
C23 C24 1.421(14) . ?
C23 Cl4 1.721(9) . ?
C24 O2 1.296(12) . ?
C33 O6 1.323(13) . ?
C33 C32 1.387(15) . ?
C33 C28 1.444(12) . ?
C32 C31 1.384(16) . ?
C32 Cl5 1.744(9) . ?
C31 C30 1.391(13) . ?
C31 Cl6 1.765(11) . ?
C30 C29 1.402(15) . ?
C30 Cl7 1.740(12) . ?
C29 C28 1.382(16) . ?
C29 Cl8 1.752(9) . ?
C28 O5 1.356(13) . ?
C46 C51 1.378(15) . ?
C46 C47 1.413(16) . ?
C46 O11 1.427(12) . ?
C51 C50 1.363(14) . ?
C50 C49 1.390(16) . ?
C49 C48 1.383(17) . ?
C48 C47 1.399(16) . ?
C40 C45 1.387(17) . ?
C40 C41 1.395(15) . ?
C40 O10 1.416(12) . ?
C45 C44 1.383(16) . ?
C44 C43 1.381(17) . ?
C43 C42 1.379(17) . ?
C42 C41 1.400(14) . ?
C34 C39 1.365(15) . ?
C34 C35 1.376(16) . ?
C34 O9 1.431(13) . ?
C39 C38 1.400(16) . ?
C38 C37 1.363(18) . ?
C37 C36 1.386(19) . ?
C36 C35 1.414(18) . ?
Cl9 C54 1.814(19) . ?
Cl10 C54 1.725(17) . ?
O11 P2 1.580(7) . ?
O10 P2 1.592(7) . ?
O9 P2 1.603(8) . ?
Cl11 C55 1.68(2) . ?
Cl12 C55 1.84(3) . ?
